data_7217495
loop_
_publ_author_name
'Fan, Liming'
'Gao, Yan'
'Liu, Guangzeng'
'Fan, Weiliu'
'Song, Weikuo'
'Sun, Liming'
'Zhao, Xian'
'Zhang, Xiutang'

_publ_section_title
;
 Syntheses, structures, and magnetic properties of six coordination
 polymers based on 4,5-di(4&#x2032;-carboxylphenyl)phthalic acid and
 different bis(imidazole) bridging linkers
;
_journal_issue 33
_journal_name_full CrystEngComm
_journal_page_first 7649
_journal_paper_doi 10.1039/C4CE00760C
_journal_volume 16
_journal_year 2014
_chemical_formula_moiety 'C50 H42 N8 Ni O9'
_chemical_formula_sum 'C50 H42 N8 Ni O9'
_chemical_formula_weight 957.63
_chemical_name_systematic
; 
 ? 
;
_space_group_IT_number 14
_symmetry_cell_setting monoclinic
_symmetry_space_group_name_Hall '-P 2yn'
_symmetry_space_group_name_H-M 'P 1 21/n 1'
_atom_sites_solution_hydrogens geom
_atom_sites_solution_primary direct
_atom_sites_solution_secondary difmap
_audit_creation_method SHELXL-97
_cell_angle_alpha 90.00
_cell_angle_beta 106.607(3)
_cell_angle_gamma 90.00
_cell_formula_units_Z 4
_cell_length_a 14.649(2)
_cell_length_b 13.470(2)
_cell_length_c 24.399(4)
_cell_measurement_reflns_used 5655
_cell_measurement_temperature 296(2)
_cell_measurement_theta_max 24.32
_cell_measurement_theta_min 2.42
_cell_volume 4613.6(12)
_computing_cell_refinement 'Bruker SMART'
_computing_data_collection 'Bruker SMART'
_computing_data_reduction 'Bruker SAINT'
_computing_molecular_graphics 'Bruker SHELXTL'
_computing_publication_material 'Bruker SHELXTL'
_computing_structure_refinement 'SHELXL-97 (Sheldrick, 1997)'
_computing_structure_solution 'SHELXS-97 (Sheldrick, 1990)'
_diffrn_ambient_temperature 296(2)
_diffrn_measured_fraction_theta_full 0.999
_diffrn_measured_fraction_theta_max 0.999
_diffrn_measurement_device_type 'CCD area detector'
_diffrn_measurement_method 'phi and omega scans'
_diffrn_radiation_monochromator graphite
_diffrn_radiation_source 'fine-focus sealed tube'
_diffrn_radiation_type MoK\a
_diffrn_radiation_wavelength 0.71073
_diffrn_reflns_av_R_equivalents 0.0418
_diffrn_reflns_av_sigmaI/netI 0.0500
_diffrn_reflns_limit_h_max 17
_diffrn_reflns_limit_h_min -16
_diffrn_reflns_limit_k_max 15
_diffrn_reflns_limit_k_min -16
_diffrn_reflns_limit_l_max 29
_diffrn_reflns_limit_l_min -25
_diffrn_reflns_number 23121
_diffrn_reflns_theta_full 25.00
_diffrn_reflns_theta_max 25.00
_diffrn_reflns_theta_min 1.74
_exptl_absorpt_coefficient_mu 0.487
_exptl_absorpt_correction_T_max 0.9667
_exptl_absorpt_correction_T_min 0.7927
_exptl_absorpt_correction_type multi-scan
_exptl_absorpt_process_details '(SADABS; Bruker, 2001)'
_exptl_crystal_colour blue
_exptl_crystal_density_diffrn 1.379
_exptl_crystal_density_method 'not measured'
_exptl_crystal_description block
_exptl_crystal_F_000 1992
_exptl_crystal_size_max 0.50
_exptl_crystal_size_mid 0.21
_exptl_crystal_size_min 0.07
_refine_diff_density_max 0.290
_refine_diff_density_min -0.332
_refine_diff_density_rms 0.052
_refine_ls_extinction_method none
_refine_ls_goodness_of_fit_ref 1.000
_refine_ls_hydrogen_treatment mixed
_refine_ls_matrix_type full
_refine_ls_number_parameters 625
_refine_ls_number_reflns 8128
_refine_ls_number_restraints 3
_refine_ls_restrained_S_all 1.000
_refine_ls_R_factor_all 0.0601
_refine_ls_R_factor_gt 0.0409
_refine_ls_shift/su_max 0.001
_refine_ls_shift/su_mean 0.000
_refine_ls_structure_factor_coef Fsqd
_refine_ls_weighting_details 'calc w=1/[\s^2^(Fo^2^)+(0.0460P)^2^+2.6749P] where P=(Fo^2^+2Fc^2^)/3'
_refine_ls_weighting_scheme calc
_refine_ls_wR_factor_gt 0.0976
_refine_ls_wR_factor_ref 0.1079
_reflns_number_gt 6173
_reflns_number_total 8128
_reflns_threshold_expression >2sigma(I)
_cod_duplicate_entry 7216343
_cod_data_source_file c4ce00760c2.cif
_cod_data_source_block z
_cod_depositor_comments
;
The following automatic conversions were performed:

'_symmetry_cell_setting' value 'Monoclinic' changed to 'monoclinic'
according to
/usr/data/users/saulius/crontab/automatic-downloads/current/RSC/lib/dictionaries/cif_core.dic
dictionary named 'cif_core.dic' version 2.4.2 from 2011-04-26.

Automatic conversion script
Id: cif_fix_values 2281 2013-09-26 08:29:07Z andrius 
;
_cod_original_cell_volume 4613.9(13)
_cod_original_sg_symbol_H-M P2(1)/n
_cod_database_code 7217495

loop_
_symmetry_equiv_pos_as_xyz
'x, y, z'
'-x+1/2, y+1/2, -z+1/2'
'-x, -y, -z'
'x-1/2, -y-1/2, z-1/2'

loop_
_atom_site_label
_atom_site_type_symbol
_atom_site_fract_x
_atom_site_fract_y
_atom_site_fract_z
_atom_site_U_iso_or_equiv
_atom_site_adp_type
_atom_site_occupancy
_atom_site_symmetry_multiplicity
_atom_site_calc_flag
_atom_site_refinement_flags
C1 C 0.3975(2) 0.2920(3) 0.60994(13) 0.0506(8) Uani 1 1 d .
C2 C 0.29925(19) 0.2610(2) 0.57657(11) 0.0412(7) Uani 1 1 d .
C3 C 0.2609(2) 0.1706(2) 0.58467(12) 0.0480(8) Uani 1 1 d .
H3 H 0.2970 0.1262 0.6114 0.058 Uiso 1 1 calc R
C4 C 0.1695(2) 0.1450(2) 0.55343(12) 0.0458(7) Uani 1 1 d .
H4 H 0.1441 0.0845 0.5603 0.055 Uiso 1 1 calc R
C5 C 0.11522(17) 0.2080(2) 0.51221(10) 0.0335(6) Uani 1 1 d .
C6 C 0.15414(19) 0.2978(2) 0.50303(11) 0.0409(7) Uani 1 1 d .
H6 H 0.1190 0.3408 0.4751 0.049 Uiso 1 1 calc R
C7 C 0.2452(2) 0.3240(2) 0.53510(12) 0.0439(7) Uani 1 1 d .
H7 H 0.2703 0.3849 0.5287 0.053 Uiso 1 1 calc R
C8 C 0.16497(17) 0.2172(2) 0.24785(10) 0.0307(6) Uani 1 1 d .
C9 C 0.11423(16) 0.2130(2) 0.29331(10) 0.0294(6) Uani 1 1 d .
C10 C 0.15213(18) 0.1564(2) 0.34174(11) 0.0375(7) Uani 1 1 d .
H10 H 0.2085 0.1218 0.3455 0.045 Uiso 1 1 calc R
C11 C 0.10824(18) 0.1501(2) 0.38438(11) 0.0380(7) Uani 1 1 d .
H11 H 0.1348 0.1108 0.4163 0.046 Uiso 1 1 calc R
C12 C 0.02469(17) 0.2018(2) 0.38021(10) 0.0313(6) Uani 1 1 d .
C13 C -0.01250(18) 0.2596(2) 0.33203(11) 0.0364(6) Uani 1 1 d .
H13 H -0.0679 0.2957 0.3288 0.044 Uiso 1 1 calc R
C14 C 0.03078(17) 0.2650(2) 0.28877(11) 0.0351(6) Uani 1 1 d .
H14 H 0.0039 0.3034 0.2565 0.042 Uiso 1 1 calc R
C15 C -0.02866(17) 0.1863(2) 0.42288(10) 0.0326(6) Uani 1 1 d .
C16 C -0.12550(18) 0.1671(2) 0.40227(11) 0.0346(6) Uani 1 1 d .
H16 H -0.1530 0.1699 0.3629 0.041 Uiso 1 1 calc R
C17 C -0.18429(17) 0.1440(2) 0.43616(11) 0.0334(6) Uani 1 1 d .
C18 C -0.14247(18) 0.1399(2) 0.49586(11) 0.0341(6) Uani 1 1 d .
C19 C -0.04512(18) 0.1591(2) 0.51665(11) 0.0358(6) Uani 1 1 d .
H19 H -0.0173 0.1554 0.5560 0.043 Uiso 1 1 calc R
C20 C 0.01280(17) 0.1833(2) 0.48272(10) 0.0324(6) Uani 1 1 d .
C21 C -0.1907(2) 0.1188(2) 0.54203(13) 0.0441(7) Uani 1 1 d .
C22 C -0.2876(2) 0.1254(2) 0.40218(13) 0.0470(8) Uani 1 1 d .
C23 C 0.3380(2) -0.0357(2) 0.35446(11) 0.0444(7) Uani 1 1 d .
H23 H 0.3006 -0.0746 0.3711 0.053 Uiso 1 1 calc R
C24 C 0.3205(2) -0.0126(2) 0.29869(11) 0.0474(8) Uani 1 1 d .
H24 H 0.2677 -0.0339 0.2699 0.057 Uiso 1 1 calc R
C25 C 0.45059(18) 0.0595(2) 0.34173(10) 0.0384(7) Uani 1 1 d .
H25 H 0.5054 0.0982 0.3494 0.046 Uiso 1 1 calc R
C26 C 0.46396(18) 0.0078(2) 0.44241(10) 0.0329(6) Uani 1 1 d .
C27 C 0.5122(2) -0.0766(2) 0.46587(11) 0.0416(7) Uani 1 1 d .
H27 H 0.5193 -0.1281 0.4420 0.050 Uiso 1 1 calc R
C28 C 0.4494(2) 0.0861(2) 0.47524(11) 0.0406(7) Uani 1 1 d .
C29 C 0.3931(3) 0.1761(3) 0.45058(15) 0.0827(13) Uani 1 1 d .
H29A H 0.4093 0.1963 0.4168 0.124 Uiso 1 1 calc R
H29B H 0.4076 0.2289 0.4782 0.124 Uiso 1 1 calc R
H29C H 0.3264 0.1611 0.4409 0.124 Uiso 1 1 calc R
C30 C 0.29926(19) -0.0389(2) 0.15311(12) 0.0420(7) Uani 1 1 d .
H30 H 0.3559 -0.0712 0.1713 0.050 Uiso 1 1 calc R
C31 C 0.2335(2) -0.0732(2) 0.10641(12) 0.0468(7) Uani 1 1 d .
H31 H 0.2359 -0.1317 0.0867 0.056 Uiso 1 1 calc R
C32 C 0.18762(18) 0.0680(2) 0.13366(10) 0.0387(7) Uani 1 1 d .
H32 H 0.1506 0.1235 0.1351 0.046 Uiso 1 1 calc R
C33 C 0.07952(19) -0.0010(2) 0.04500(11) 0.0420(7) Uani 1 1 d .
C34 C 0.0718(2) 0.0731(3) 0.00508(12) 0.0508(8) Uani 1 1 d .
C35 C 0.1463(3) 0.1512(3) 0.00862(16) 0.0966(16) Uani 1 1 d .
H35A H 0.1436 0.1991 0.0372 0.145 Uiso 1 1 calc R
H35B H 0.1348 0.1836 -0.0278 0.145 Uiso 1 1 calc R
H35C H 0.2081 0.1208 0.0187 0.145 Uiso 1 1 calc R
C36 C 0.0111(2) -0.0719(2) 0.04069(11) 0.0500(8) Uani 1 1 d .
H36 H 0.0200 -0.1203 0.0689 0.060 Uiso 1 1 calc R
C37 C 0.53515(17) 0.0598(2) 0.20479(11) 0.0341(6) Uani 1 1 d .
H37 H 0.5438 0.0163 0.2354 0.041 Uiso 1 1 calc R
C38 C 0.5578(2) 0.1382(3) 0.13252(15) 0.0643(11) Uani 1 1 d .
H38 H 0.5834 0.1601 0.1039 0.077 Uiso 1 1 calc R
C39 C 0.4789(2) 0.1721(3) 0.14327(13) 0.0564(10) Uani 1 1 d .
H39 H 0.4398 0.2219 0.1227 0.068 Uiso 1 1 calc R
C40 C 0.7496(2) 0.0170(2) 0.23009(13) 0.0507(8) Uani 1 1 d .
H40 H 0.7371 0.0527 0.2598 0.061 Uiso 1 1 calc R
C41 C 0.68104(18) 0.0113(2) 0.17805(12) 0.0388(7) Uani 1 1 d .
C42 C 0.69354(18) -0.0425(2) 0.13241(12) 0.0384(7) Uani 1 1 d .
C43 C 0.78154(19) -0.0881(2) 0.14115(12) 0.0416(7) Uani 1 1 d .
H43 H 0.7936 -0.1245 0.1116 0.050 Uiso 1 1 calc R
C44 C 0.85123(18) -0.0808(2) 0.19248(12) 0.0393(7) Uani 1 1 d .
C45 C 0.8372(2) -0.0300(2) 0.23882(13) 0.0499(8) Uani 1 1 d .
C46 C 0.9125(2) -0.0241(3) 0.29574(16) 0.0871(14) Uani 1 1 d .
H46A H 0.9280 -0.0899 0.3107 0.131 Uiso 1 1 calc R
H46B H 0.8889 0.0142 0.3219 0.131 Uiso 1 1 calc R
H46C H 0.9686 0.0070 0.2908 0.131 Uiso 1 1 calc R
C47 C 0.6176(2) -0.0553(3) 0.07591(13) 0.0542(8) Uani 1 1 d .
H47A H 0.5563 -0.0608 0.0826 0.081 Uiso 1 1 calc R
H47B H 0.6302 -0.1143 0.0573 0.081 Uiso 1 1 calc R
H47C H 0.6180 0.0012 0.0520 0.081 Uiso 1 1 calc R
C48 C 0.96934(18) -0.2162(2) 0.22111(13) 0.0427(7) Uani 1 1 d .
H48 H 0.9293 -0.2601 0.2325 0.051 Uiso 1 1 calc R
C49 C 1.0191(2) -0.0852(3) 0.18734(14) 0.0529(8) Uani 1 1 d .
H49 H 1.0223 -0.0230 0.1715 0.063 Uiso 1 1 calc R
C50 C 1.09030(19) -0.1523(2) 0.20411(13) 0.0469(8) Uani 1 1 d .
H50 H 1.1518 -0.1436 0.2013 0.056 Uiso 1 1 calc R
N1 N 1.05894(14) -0.23453(17) 0.22567(9) 0.0341(5) Uani 1 1 d .
N2 N 0.94199(15) -0.12719(17) 0.19832(10) 0.0381(6) Uani 1 1 d .
N3 N 0.59377(15) 0.06539(18) 0.17167(10) 0.0414(6) Uani 1 1 d .
N4 N 0.46429(14) 0.12272(17) 0.18907(9) 0.0323(5) Uani 1 1 d .
N5 N 0.39178(14) 0.04695(17) 0.29037(8) 0.0328(5) Uani 1 1 d .
N6 N 0.42240(15) 0.01022(17) 0.38168(8) 0.0344(5) Uani 1 1 d .
N7 N 0.27109(14) 0.04970(17) 0.16999(8) 0.0328(5) Uani 1 1 d .
N8 N 0.16259(15) -0.00394(19) 0.09409(9) 0.0415(6) Uani 1 1 d .
Ni1 Ni 0.35576(2) 0.15309(2) 0.226045(12) 0.02465(10) Uani 1 1 d .
O1 O 0.25046(11) 0.19106(15) 0.26344(7) 0.0374(5) Uani 1 1 d .
O2 O 0.12154(12) 0.24469(16) 0.19823(7) 0.0434(5) Uani 1 1 d .
O3 O 0.43071(19) 0.3707(2) 0.60464(13) 0.0963(10) Uani 1 1 d .
O4 O 0.44344(14) 0.22239(19) 0.64527(9) 0.0617(6) Uani 1 1 d .
H4A H 0.4973 0.2419 0.6619 0.093 Uiso 1 1 calc R
O5 O -0.14274(15) 0.12366(17) 0.59240(8) 0.0552(6) Uani 1 1 d .
O6 O -0.27788(17) 0.0986(3) 0.52813(10) 0.1032(12) Uani 1 1 d .
O7 O -0.34903(16) 0.1121(3) 0.42769(11) 0.1155(13) Uani 1 1 d .
H7A H -0.3233 0.1100 0.4623 0.173 Uiso 1 1 calc R
O8 O -0.30887(15) 0.1225(2) 0.35032(10) 0.0767(8) Uani 1 1 d .
O9 O 0.29161(13) 0.26130(16) 0.16403(9) 0.0480(5) Uani 1 1 d D
H1W H 0.2428(12) 0.277(2) 0.1720(13) 0.080 Uiso 1 1 d D
H2W H 0.3145(19) 0.3052(16) 0.1487(14) 0.080 Uiso 1 1 d D

loop_
_atom_site_aniso_label
_atom_site_aniso_U_11
_atom_site_aniso_U_22
_atom_site_aniso_U_33
_atom_site_aniso_U_23
_atom_site_aniso_U_13
_atom_site_aniso_U_12
C1 0.0400(17) 0.068(2) 0.0402(17) -0.0052(16) 0.0064(14) -0.0156(17)
C2 0.0337(15) 0.059(2) 0.0304(15) -0.0099(13) 0.0084(12) -0.0096(14)
C3 0.0344(16) 0.063(2) 0.0399(16) 0.0020(15) -0.0002(13) -0.0041(15)
C4 0.0357(16) 0.052(2) 0.0465(17) 0.0005(15) 0.0069(14) -0.0093(14)
C5 0.0266(13) 0.0519(18) 0.0240(13) -0.0096(12) 0.0106(11) -0.0057(13)
C6 0.0316(15) 0.057(2) 0.0328(15) -0.0004(13) 0.0065(12) -0.0027(14)
C7 0.0390(16) 0.053(2) 0.0406(16) -0.0030(14) 0.0132(13) -0.0154(14)
C8 0.0222(13) 0.0425(17) 0.0285(14) -0.0058(12) 0.0088(11) -0.0066(11)
C9 0.0205(12) 0.0423(16) 0.0263(13) -0.0077(11) 0.0084(10) -0.0064(11)
C10 0.0226(13) 0.0581(19) 0.0332(14) -0.0014(13) 0.0103(11) 0.0059(13)
C11 0.0307(14) 0.0576(19) 0.0280(14) 0.0031(13) 0.0120(11) 0.0046(13)
C12 0.0255(13) 0.0445(16) 0.0255(13) -0.0068(12) 0.0097(11) -0.0048(12)
C13 0.0255(13) 0.0504(18) 0.0355(15) -0.0028(13) 0.0121(12) 0.0050(12)
C14 0.0293(14) 0.0479(18) 0.0294(14) 0.0009(12) 0.0104(11) -0.0006(12)
C15 0.0251(13) 0.0462(17) 0.0294(14) -0.0044(12) 0.0125(11) -0.0013(12)
C16 0.0287(14) 0.0483(18) 0.0285(14) -0.0058(12) 0.0112(11) -0.0009(12)
C17 0.0238(13) 0.0401(16) 0.0379(15) -0.0096(12) 0.0112(11) -0.0033(12)
C18 0.0301(14) 0.0419(17) 0.0348(14) -0.0078(12) 0.0165(12) -0.0056(12)
C19 0.0328(14) 0.0505(18) 0.0261(13) -0.0098(12) 0.0117(11) -0.0064(13)
C20 0.0271(13) 0.0426(16) 0.0297(14) -0.0070(12) 0.0114(11) -0.0024(12)
C21 0.0368(17) 0.059(2) 0.0423(18) -0.0083(14) 0.0204(14) -0.0126(14)
C22 0.0305(15) 0.070(2) 0.0426(18) -0.0054(15) 0.0132(14) -0.0111(14)
C23 0.0467(17) 0.054(2) 0.0288(14) 0.0037(13) 0.0049(13) -0.0234(15)
C24 0.0529(18) 0.056(2) 0.0263(14) 0.0011(13) 0.0006(13) -0.0246(16)
C25 0.0276(14) 0.0572(19) 0.0272(14) 0.0090(13) 0.0028(11) -0.0095(13)
C26 0.0318(14) 0.0436(17) 0.0204(12) 0.0047(11) 0.0028(11) -0.0055(12)
C27 0.0512(17) 0.0454(18) 0.0252(14) -0.0034(12) 0.0060(13) 0.0056(14)
C28 0.0467(17) 0.0422(17) 0.0265(14) 0.0039(12) 0.0001(12) 0.0029(14)
C29 0.117(3) 0.064(3) 0.046(2) 0.0015(17) -0.011(2) 0.038(2)
C30 0.0330(15) 0.0469(19) 0.0383(16) -0.0015(13) -0.0021(12) 0.0065(13)
C31 0.0439(17) 0.0491(19) 0.0413(17) -0.0114(14) 0.0024(14) 0.0043(15)
C32 0.0302(14) 0.0546(19) 0.0243(13) -0.0093(13) -0.0034(11) 0.0061(13)
C33 0.0342(15) 0.058(2) 0.0245(14) -0.0097(13) -0.0067(12) 0.0013(14)
C34 0.0480(18) 0.064(2) 0.0309(15) -0.0063(15) -0.0043(14) -0.0165(16)
C35 0.095(3) 0.123(4) 0.051(2) 0.011(2) -0.011(2) -0.064(3)
C36 0.0560(19) 0.055(2) 0.0270(15) 0.0011(13) -0.0079(14) -0.0070(16)
C37 0.0288(14) 0.0416(17) 0.0327(14) 0.0081(12) 0.0103(11) 0.0058(12)
C38 0.063(2) 0.074(2) 0.075(2) 0.044(2) 0.0507(19) 0.0376(19)
C39 0.0507(19) 0.073(2) 0.058(2) 0.0391(17) 0.0365(16) 0.0365(17)
C40 0.0425(17) 0.060(2) 0.0513(18) -0.0102(15) 0.0159(15) 0.0168(15)
C41 0.0268(14) 0.0406(17) 0.0525(18) 0.0060(14) 0.0169(13) 0.0108(12)
C42 0.0284(14) 0.0407(17) 0.0472(16) 0.0072(13) 0.0126(12) 0.0059(12)
C43 0.0347(15) 0.0456(18) 0.0454(17) -0.0007(14) 0.0130(13) 0.0100(13)
C44 0.0263(14) 0.0407(17) 0.0507(17) 0.0033(13) 0.0108(13) 0.0117(12)
C45 0.0359(16) 0.056(2) 0.0536(19) -0.0076(15) 0.0060(14) 0.0149(15)
C46 0.057(2) 0.114(4) 0.071(2) -0.036(2) -0.0135(19) 0.033(2)
C47 0.0436(18) 0.063(2) 0.0504(18) 0.0061(16) 0.0042(15) 0.0102(16)
C48 0.0247(14) 0.0380(18) 0.067(2) 0.0007(14) 0.0151(14) 0.0028(12)
C49 0.0362(17) 0.058(2) 0.069(2) 0.0230(17) 0.0230(15) 0.0099(15)
C50 0.0279(15) 0.057(2) 0.0600(19) 0.0155(16) 0.0196(14) 0.0078(14)
N1 0.0211(11) 0.0409(14) 0.0399(13) -0.0016(10) 0.0082(9) 0.0033(10)
N2 0.0239(11) 0.0397(14) 0.0505(14) 0.0009(11) 0.0103(10) 0.0095(10)
N3 0.0311(12) 0.0494(15) 0.0501(14) 0.0167(12) 0.0220(11) 0.0175(11)
N4 0.0262(11) 0.0425(14) 0.0309(12) 0.0089(10) 0.0123(9) 0.0083(10)
N5 0.0298(11) 0.0468(14) 0.0176(10) 0.0044(9) 0.0001(9) -0.0069(10)
N6 0.0360(12) 0.0457(14) 0.0186(10) 0.0044(9) 0.0034(9) -0.0059(11)
N7 0.0265(11) 0.0475(15) 0.0206(10) -0.0022(10) 0.0008(9) 0.0022(10)
N8 0.0343(13) 0.0572(16) 0.0248(11) -0.0101(11) -0.0050(10) 0.0037(12)
Ni1 0.01636(16) 0.0387(2) 0.01861(16) 0.00355(13) 0.00458(12) 0.00025(14)
O1 0.0206(9) 0.0639(13) 0.0296(10) -0.0030(9) 0.0101(8) -0.0029(9)
O2 0.0313(10) 0.0709(15) 0.0298(10) 0.0074(9) 0.0115(8) 0.0073(9)
O3 0.0657(17) 0.091(2) 0.107(2) 0.0209(17) -0.0160(16) -0.0391(16)
O4 0.0371(12) 0.0875(19) 0.0511(13) -0.0006(13) -0.0027(10) -0.0151(12)
O5 0.0557(13) 0.0792(17) 0.0384(12) -0.0140(11) 0.0257(11) -0.0194(12)
O6 0.0520(15) 0.215(4) 0.0485(14) -0.0012(18) 0.0231(12) -0.0544(19)
O7 0.0374(14) 0.259(4) 0.0509(15) -0.011(2) 0.0141(12) -0.052(2)
O8 0.0378(13) 0.145(3) 0.0431(14) -0.0014(14) 0.0051(11) -0.0182(14)
O9 0.0321(11) 0.0641(15) 0.0536(13) 0.0273(11) 0.0216(9) 0.0168(10)

loop_
_atom_type_symbol
_atom_type_description
_atom_type_scat_dispersion_real
_atom_type_scat_dispersion_imag
_atom_type_scat_source
C C 0.0033 0.0016 'International Tables Vol C Tables 4.2.6.8 and 6.1.1.4'
H H 0.0000 0.0000 'International Tables Vol C Tables 4.2.6.8 and 6.1.1.4'
N N 0.0061 0.0033 'International Tables Vol C Tables 4.2.6.8 and 6.1.1.4'
O O 0.0106 0.0060 'International Tables Vol C Tables 4.2.6.8 and 6.1.1.4'
Ni Ni 0.3393 1.1124 'International Tables Vol C Tables 4.2.6.8 and 6.1.1.4'

loop_
_geom_angle_atom_site_label_1
_geom_angle_atom_site_label_2
_geom_angle_atom_site_label_3
_geom_angle
_geom_angle_site_symmetry_1
_geom_angle_site_symmetry_3
O3 C1 O4 123.8(3) . .
O3 C1 C2 123.3(3) . .
O4 C1 C2 112.9(3) . .
C3 C2 C7 118.4(3) . .
C3 C2 C1 122.4(3) . .
C7 C2 C1 119.2(3) . .
C2 C3 C4 120.7(3) . .
C2 C3 H3 119.6 . .
C4 C3 H3 119.6 . .
C5 C4 C3 120.9(3) . .
C5 C4 H4 119.5 . .
C3 C4 H4 119.5 . .
C4 C5 C6 118.5(2) . .
C4 C5 C20 120.0(2) . .
C6 C5 C20 121.2(2) . .
C5 C6 C7 120.5(3) . .
C5 C6 H6 119.8 . .
C7 C6 H6 119.8 . .
C2 C7 C6 120.9(3) . .
C2 C7 H7 119.5 . .
C6 C7 H7 119.5 . .
O1 C8 O2 124.4(2) . .
O1 C8 C9 115.4(2) . .
O2 C8 C9 120.2(2) . .
C10 C9 C14 118.5(2) . .
C10 C9 C8 119.3(2) . .
C14 C9 C8 122.3(2) . .
C11 C10 C9 121.4(2) . .
C11 C10 H10 119.3 . .
C9 C10 H10 119.3 . .
C10 C11 C12 120.5(3) . .
C10 C11 H11 119.7 . .
C12 C11 H11 119.7 . .
C13 C12 C11 118.0(2) . .
C13 C12 C15 121.1(2) . .
C11 C12 C15 120.6(2) . .
C14 C13 C12 121.5(2) . .
C14 C13 H13 119.2 . .
C12 C13 H13 119.2 . .
C13 C14 C9 120.0(2) . .
C13 C14 H14 120.0 . .
C9 C14 H14 120.0 . .
C16 C15 C20 117.5(2) . .
C16 C15 C12 117.4(2) . .
C20 C15 C12 124.9(2) . .
C15 C16 C17 124.7(2) . .
C15 C16 H16 117.6 . .
C17 C16 H16 117.6 . .
C16 C17 C18 117.6(2) . .
C16 C17 C22 113.6(2) . .
C18 C17 C22 128.8(2) . .
C19 C18 C17 117.8(2) . .
C19 C18 C21 114.1(2) . .
C17 C18 C21 128.1(2) . .
C20 C19 C18 124.4(2) . .
C20 C19 H19 117.8 . .
C18 C19 H19 117.8 . .
C19 C20 C15 118.0(2) . .
C19 C20 C5 117.7(2) . .
C15 C20 C5 124.3(2) . .
O5 C21 O6 121.8(3) . .
O5 C21 C18 118.6(2) . .
O6 C21 C18 119.6(3) . .
O8 C22 O7 120.6(3) . .
O8 C22 C17 119.5(2) . .
O7 C22 C17 119.9(3) . .
C24 C23 N6 105.7(2) . .
C24 C23 H23 127.2 . .
N6 C23 H23 127.2 . .
C23 C24 N5 110.5(2) . .
C23 C24 H24 124.8 . .
N5 C24 H24 124.8 . .
N5 C25 N6 112.1(2) . .
N5 C25 H25 124.0 . .
N6 C25 H25 124.0 . .
C27 C26 C28 122.6(2) . .
C27 C26 N6 117.7(2) . .
C28 C26 N6 119.6(2) . .
C26 C27 C28 120.9(3) . 3_656
C26 C27 H27 119.5 . .
C28 C27 H27 119.5 3_656 .
C26 C28 C27 116.5(2) . 3_656
C26 C28 C29 123.2(3) . .
C27 C28 C29 120.3(3) 3_656 .
C28 C29 H29A 109.5 . .
C28 C29 H29B 109.5 . .
H29A C29 H29B 109.5 . .
C28 C29 H29C 109.5 . .
H29A C29 H29C 109.5 . .
H29B C29 H29C 109.5 . .
C31 C30 N7 110.5(2) . .
C31 C30 H30 124.7 . .
N7 C30 H30 124.7 . .
C30 C31 N8 105.5(3) . .
C30 C31 H31 127.2 . .
N8 C31 H31 127.2 . .
N7 C32 N8 111.1(2) . .
N7 C32 H32 124.4 . .
N8 C32 H32 124.4 . .
C36 C33 C34 122.8(2) . .
C36 C33 N8 118.1(3) . .
C34 C33 N8 119.1(3) . .
C33 C34 C36 115.8(3) . 3
C33 C34 C35 123.8(3) . .
C36 C34 C35 120.4(3) 3 .
C34 C35 H35A 109.5 . .
C34 C35 H35B 109.5 . .
H35A C35 H35B 109.5 . .
C34 C35 H35C 109.5 . .
H35A C35 H35C 109.5 . .
H35B C35 H35C 109.5 . .
C33 C36 C34 121.4(3) . 3
C33 C36 H36 119.3 . .
C34 C36 H36 119.3 3 .
N4 C37 N3 112.2(2) . .
N4 C37 H37 123.9 . .
N3 C37 H37 123.9 . .
C39 C38 N3 106.9(3) . .
C39 C38 H38 126.6 . .
N3 C38 H38 126.6 . .
C38 C39 N4 109.9(3) . .
C38 C39 H39 125.1 . .
N4 C39 H39 125.1 . .
C41 C40 C45 120.9(3) . .
C41 C40 H40 119.6 . .
C45 C40 H40 119.6 . .
C40 C41 C42 122.8(2) . .
C40 C41 N3 117.5(2) . .
C42 C41 N3 119.7(2) . .
C41 C42 C43 116.0(3) . .
C41 C42 C47 124.1(2) . .
C43 C42 C47 119.9(3) . .
C44 C43 C42 121.6(3) . .
C44 C43 H43 119.2 . .
C42 C43 H43 119.2 . .
C43 C44 C45 122.3(2) . .
C43 C44 N2 118.9(2) . .
C45 C44 N2 118.8(2) . .
C44 C45 C40 116.4(3) . .
C44 C45 C46 122.5(3) . .
C40 C45 C46 121.1(3) . .
C45 C46 H46A 109.5 . .
C45 C46 H46B 109.5 . .
H46A C46 H46B 109.5 . .
C45 C46 H46C 109.5 . .
H46A C46 H46C 109.5 . .
H46B C46 H46C 109.5 . .
C42 C47 H47A 109.5 . .
C42 C47 H47B 109.5 . .
H47A C47 H47B 109.5 . .
C42 C47 H47C 109.5 . .
H47A C47 H47C 109.5 . .
H47B C47 H47C 109.5 . .
N1 C48 N2 112.3(3) . .
N1 C48 H48 123.8 . .
N2 C48 H48 123.8 . .
C50 C49 N2 106.0(3) . .
C50 C49 H49 127.0 . .
N2 C49 H49 127.0 . .
C49 C50 N1 110.2(2) . .
C49 C50 H50 124.9 . .
N1 C50 H50 124.9 . .
C48 N1 C50 104.7(2) . .
C48 N1 Ni1 127.3(2) . 2_645
C50 N1 Ni1 126.27(17) . 2_645
C48 N2 C49 106.8(2) . .
C48 N2 C44 126.2(2) . .
C49 N2 C44 126.7(2) . .
C37 N3 C38 106.1(2) . .
C37 N3 C41 127.5(2) . .
C38 N3 C41 126.3(2) . .
C37 N4 C39 104.9(2) . .
C37 N4 Ni1 129.80(17) . .
C39 N4 Ni1 125.13(17) . .
C25 N5 C24 104.6(2) . .
C25 N5 Ni1 126.01(19) . .
C24 N5 Ni1 118.22(17) . .
C25 N6 C23 107.1(2) . .
C25 N6 C26 129.5(2) . .
C23 N6 C26 123.3(2) . .
C32 N7 C30 105.3(2) . .
C32 N7 Ni1 125.48(19) . .
C30 N7 Ni1 127.28(17) . .
C32 N8 C31 107.5(2) . .
C32 N8 C33 124.7(2) . .
C31 N8 C33 127.6(2) . .
O1 Ni1 N5 84.10(8) . .
O1 Ni1 N4 176.93(8) . .
N5 Ni1 N4 97.57(8) . .
O1 Ni1 N7 94.33(8) . .
N5 Ni1 N7 90.62(8) . .
N4 Ni1 N7 88.24(8) . .
O1 Ni1 N1 88.48(8) . 2_655
N5 Ni1 N1 95.19(8) . 2_655
N4 Ni1 N1 88.80(8) . 2_655
N7 Ni1 N1 173.78(8) . 2_655
O1 Ni1 O9 84.86(7) . .
N5 Ni1 O9 168.22(8) . .
N4 Ni1 O9 93.64(8) . .
N7 Ni1 O9 86.10(9) . .
N1 Ni1 O9 88.63(9) 2_655 .
C8 O1 Ni1 138.02(16) . .
C1 O4 H4A 109.5 . .
C22 O7 H7A 109.5 . .
Ni1 O9 H1W 104(2) . .
Ni1 O9 H2W 132(2) . .
H1W O9 H2W 114.6(2) . .

loop_
_geom_bond_atom_site_label_1
_geom_bond_atom_site_label_2
_geom_bond_distance
_geom_bond_site_symmetry_2
C1 O3 1.190(4) .
C1 O4 1.320(4) .
C1 C2 1.496(4) .
C2 C3 1.379(4) .
C2 C7 1.383(4) .
C3 C4 1.382(4) .
C3 H3 0.9300 .
C4 C5 1.381(4) .
C4 H4 0.9300 .
C5 C6 1.382(4) .
C5 C20 1.504(3) .
C6 C7 1.385(4) .
C6 H6 0.9300 .
C7 H7 0.9300 .
C8 O1 1.251(3) .
C8 O2 1.252(3) .
C8 C9 1.502(3) .
C9 C10 1.383(4) .
C9 C14 1.385(3) .
C10 C11 1.373(3) .
C10 H10 0.9300 .
C11 C12 1.387(4) .
C11 H11 0.9300 .
C12 C13 1.386(4) .
C12 C15 1.484(3) .
C13 C14 1.380(3) .
C13 H13 0.9300 .
C14 H14 0.9300 .
C15 C16 1.387(3) .
C15 C20 1.413(3) .
C16 C17 1.389(3) .
C16 H16 0.9300 .
C17 C18 1.411(4) .
C17 C22 1.524(4) .
C18 C19 1.394(3) .
C18 C21 1.517(4) .
C19 C20 1.383(3) .
C19 H19 0.9300 .
C21 O5 1.231(3) .
C21 O6 1.255(3) .
C22 O8 1.214(3) .
C22 O7 1.245(3) .
C23 C24 1.347(4) .
C23 N6 1.372(3) .
C23 H23 0.9300 .
C24 N5 1.377(3) .
C24 H24 0.9300 .
C25 N5 1.313(3) .
C25 N6 1.339(3) .
C25 H25 0.9300 .
C26 C27 1.375(4) .
C26 C28 1.377(4) .
C26 N6 1.432(3) .
C27 C28 1.391(3) 3_656
C27 H27 0.9300 .
C28 C27 1.391(3) 3_656
C28 C29 1.493(4) .
C29 H29A 0.9600 .
C29 H29B 0.9600 .
C29 H29C 0.9600 .
C30 C31 1.346(4) .
C30 N7 1.365(3) .
C30 H30 0.9300 .
C31 N8 1.364(4) .
C31 H31 0.9300 .
C32 N7 1.312(3) .
C32 N8 1.343(3) .
C32 H32 0.9300 .
C33 C36 1.366(4) .
C33 C34 1.376(4) .
C33 N8 1.444(3) .
C34 C36 1.395(4) 3
C34 C35 1.500(5) .
C35 H35A 0.9600 .
C35 H35B 0.9600 .
C35 H35C 0.9600 .
C36 C34 1.395(4) 3
C36 H36 0.9300 .
C37 N4 1.309(3) .
C37 N3 1.339(3) .
C37 H37 0.9300 .
C38 C39 1.337(4) .
C38 N3 1.366(4) .
C38 H38 0.9300 .
C39 N4 1.369(3) .
C39 H39 0.9300 .
C40 C41 1.377(4) .
C40 C45 1.392(4) .
C40 H40 0.9300 .
C41 C42 1.384(4) .
C41 N3 1.441(3) .
C42 C43 1.388(4) .
C42 C47 1.514(4) .
C43 C44 1.375(4) .
C43 H43 0.9300 .
C44 C45 1.386(4) .
C44 N2 1.439(3) .
C45 C46 1.509(4) .
C46 H46A 0.9600 .
C46 H46B 0.9600 .
C46 H46C 0.9600 .
C47 H47A 0.9600 .
C47 H47B 0.9600 .
C47 H47C 0.9600 .
C48 N1 1.309(3) .
C48 N2 1.334(4) .
C48 H48 0.9300 .
C49 C50 1.352(4) .
C49 N2 1.357(3) .
C49 H49 0.9300 .
C50 N1 1.361(4) .
C50 H50 0.9300 .
N1 Ni1 2.098(2) 2_645
N4 Ni1 2.081(2) .
N5 Ni1 2.077(2) .
N7 Ni1 2.093(2) .
Ni1 O1 2.0684(17) .
Ni1 N1 2.098(2) 2_655
Ni1 O9 2.1178(19) .
O4 H4A 0.8200 .
O7 H7A 0.8200 .
O9 H1W 0.8199(11) .
O9 H2W 0.8200(10) .
